data_1530536
loop_
_publ_author_name
'Palkina, K.K.'
'Maksimova, S.I.'
'Chudinova, N.N.'
'Kuznetsov, V.G.'

_publ_section_title
;
 Crystal structure of the double octametaphosphate K2 Ga2 P8 O24
;
_journal_name_full 'Doklady Akademii Nauk SSSR'
_journal_page_first 1386
_journal_page_last 1389
_journal_volume 245
_journal_year 1979
_chemical_formula_sum 'Ga2 K2 O24 P8'
_chemical_name_systematic 'K2 Ga2 P8 O24'
_space_group_IT_number 12
_symmetry_space_group_name_Hall '-A 2y'
_symmetry_space_group_name_H-M 'A 1 2/m 1'
_cell_angle_alpha 90
_cell_angle_beta 101.04
_cell_angle_gamma 90
_cell_formula_units_Z 2
_cell_length_a 5.138
_cell_length_b 12.29
_cell_length_c 16.802
_cell_volume 1041.345
_citation_journal_id_ASTM DANKAS
_cod_data_source_file Palkina_DANKAS_1979_466.cif
_cod_data_source_block Ga2K2O24P8
_cod_original_sg_symbol_Hall '-C 2y (z,y,-x)'
_cod_database_code 1530536

loop_
_symmetry_equiv_pos_as_xyz
x,y,z
-x,y,-z
-x,-y,-z
x,-y,z
x,y+1/2,z+1/2
-x,y+1/2,-z+1/2
-x,-y+1/2,-z+1/2
x,-y+1/2,z+1/2

loop_
_atom_site_label
_atom_site_type_symbol
_atom_site_fract_x
_atom_site_fract_y
_atom_site_fract_z
_atom_site_occupancy
_atom_site_U_iso_or_equiv
P1 P+5 0.1649 0.27781 0.07733 1 0.0
Ga1 Ga+3 0 0.25 0.25 1 0.0
K1 K+1 0.2573 0 0.40645 1 0.0
O5 O-2 0.2386 0.6374 0.2837 1 0.0
O1 O-2 0 0.2157 0 1 0.0
O6 O-2 0.3041 0.1512 0.2502 1 0.0
O2 O-2 0.3812 0.1852 0.1076 1 0.0
O7 O-2 0.3929 0 0.1575 1 0.0
P2 P+5 0.4679 0.11988 0.1892 1 0.0
O3 O-2 0.0139 0.212 0.3618 1 0.0
O4 O-2 0.288 0.3772 0.0539 1 0.0
